data_4505872
loop_
_publ_author_name
'Su, Shengqun'
'Chen, Wan'
'Qin, Chao'
'Song, Shuyan'
'Guo, Zhiyong'
'Li, Guanghua'
'Song, Xuezhi'
'Zhu, Min'
'Wang, Song'
'Hao, Zhaomin'
'Zhang, Hongjie'

_publ_section_title
;
 Lanthanide Anionic Metal--Organic Frameworks Containing Semirigid
 Tetracarboxylate Ligands: Structure, Photoluminescence, and Magnetism
;
_journal_issue 4
_journal_name_full 'Crystal Growth &amp; Design'
_journal_page_first 1808
_journal_paper_doi 10.1021/cg201283a
_journal_volume 12
_journal_year 2012
_chemical_formula_moiety 'C19 H18 N Nd O9'
_chemical_formula_sum 'C19 H18 N Nd O9'
_chemical_formula_weight 548.58
_chemical_melting_point ?
_chemical_name_systematic
; 
 ? 
;
_space_group_IT_number 14
_symmetry_cell_setting monoclinic
_symmetry_space_group_name_Hall '-P 2yn'
_symmetry_space_group_name_H-M 'P 1 21/n 1'
_atom_sites_solution_hydrogens geom
_atom_sites_solution_primary direct
_atom_sites_solution_secondary difmap
_audit_creation_method SHELXL-97
_cell_angle_alpha 90.00
_cell_angle_beta 90.2710(10)
_cell_angle_gamma 90.00
_cell_formula_units_Z 4
_cell_length_a 9.2307(4)
_cell_length_b 13.6222(6)
_cell_length_c 14.7072(7)
_cell_measurement_reflns_used 3661
_cell_measurement_temperature 185(2)
_cell_measurement_theta_max 26.05
_cell_measurement_theta_min 2.04
_cell_volume 1849.30(14)
_computing_cell_refinement 'Bruker SMART'
_computing_data_collection 'Bruker SMART'
_computing_data_reduction 'Bruker SAINT'
_computing_molecular_graphics SHELXP-97
_computing_publication_material SHELXTL
_computing_structure_refinement 'SHELXL-97 (Sheldrick, 1997)'
_computing_structure_solution 'SHELXS-97 (Sheldrick, 1990)'
_diffrn_ambient_temperature 185(2)
_diffrn_detector_area_resol_mean 9.00cm
_diffrn_measured_fraction_theta_full 0.999
_diffrn_measured_fraction_theta_max 0.999
_diffrn_measurement_device_type 'CCD area detector'
_diffrn_measurement_method 'phi and omega scans'
_diffrn_radiation_monochromator graphite
_diffrn_radiation_source 'fine-focus sealed tube'
_diffrn_radiation_type MoK\a
_diffrn_radiation_wavelength 0.71073
_diffrn_reflns_av_R_equivalents 0.0253
_diffrn_reflns_av_sigmaI/netI 0.0298
_diffrn_reflns_limit_h_max 11
_diffrn_reflns_limit_h_min -11
_diffrn_reflns_limit_k_max 16
_diffrn_reflns_limit_k_min -16
_diffrn_reflns_limit_l_max 11
_diffrn_reflns_limit_l_min -18
_diffrn_reflns_number 10048
_diffrn_reflns_theta_full 26.05
_diffrn_reflns_theta_max 26.05
_diffrn_reflns_theta_min 2.04
_diffrn_standards_decay_% none
_diffrn_standards_interval_count none
_diffrn_standards_interval_time none
_diffrn_standards_number none
_exptl_absorpt_coefficient_mu 2.864
_exptl_absorpt_correction_T_max 0.5981
_exptl_absorpt_correction_T_min 0.5230
_exptl_absorpt_correction_type empirical
_exptl_absorpt_process_details SADABS
_exptl_crystal_colour violet
_exptl_crystal_density_diffrn 1.970
_exptl_crystal_density_meas ?
_exptl_crystal_density_method 'not measured'
_exptl_crystal_description rod
_exptl_crystal_F_000 1084
_exptl_crystal_size_max 0.26
_exptl_crystal_size_mid 0.21
_exptl_crystal_size_min 0.20
_refine_diff_density_max 1.098
_refine_diff_density_min -0.831
_refine_diff_density_rms 0.115
_refine_ls_extinction_method none
_refine_ls_goodness_of_fit_ref 1.103
_refine_ls_hydrogen_treatment mixed
_refine_ls_matrix_type full
_refine_ls_number_parameters 283
_refine_ls_number_reflns 3661
_refine_ls_number_restraints 8
_refine_ls_restrained_S_all 1.104
_refine_ls_R_factor_all 0.0404
_refine_ls_R_factor_gt 0.0337
_refine_ls_shift/su_max 0.000
_refine_ls_shift/su_mean 0.000
_refine_ls_structure_factor_coef Fsqd
_refine_ls_weighting_details 'calc w=1/[\s^2^(Fo^2^)+(0.0152P)^2^+9.6121P] where P=(Fo^2^+2Fc^2^)/3'
_refine_ls_weighting_scheme calc
_refine_ls_wR_factor_gt 0.0700
_refine_ls_wR_factor_ref 0.0727
_reflns_number_gt 3092
_reflns_number_total 3661
_reflns_threshold_expression >2sigma(I)
_cod_data_source_file cg201283a_si_002.cif
_cod_data_source_block compound2
_cod_depositor_comments
;
The following automatic conversions were performed:

'_chemical_melting_point' value 'not measured' was changed to '?' -
the value is undefined or not given.

'_symmetry_cell_setting' value
'Monoclinic' changed to 'monoclinic' according to
/home/saulius/struct/CIF-dictionaries/cif_core.dic dictionary named
'cif_core.dic' version 2.4.1 from 2010-06-29.

Automatic conversion script
Id: cif_fix_values 1715 2011-07-08 13:25:40Z adriana 

The following automatic conversions were performed:

'_exptl_crystal_density_meas' value 'none' was changed to '?' - the
value is perceived as not measured.

Automatic conversion script
Id: cif_fix_values 3008 2015-01-20 13:52:24Z robertas 
;
_cod_original_sg_symbol_H-M P21/n
_cod_database_code 4505872

loop_
_symmetry_equiv_pos_as_xyz
'x, y, z'
'-x+1/2, y+1/2, -z+1/2'
'-x, -y, -z'
'x-1/2, -y-1/2, z-1/2'

loop_
_atom_site_label
_atom_site_type_symbol
_atom_site_fract_x
_atom_site_fract_y
_atom_site_fract_z
_atom_site_U_iso_or_equiv
_atom_site_adp_type
_atom_site_occupancy
_atom_site_symmetry_multiplicity
_atom_site_calc_flag
_atom_site_refinement_flags
Nd1 Nd 0.25085(2) 0.502452(18) 0.093125(15) 0.01291(8) Uani 1 1 d .
C1 C 0.0024(5) 0.6104(3) 0.3295(3) 0.0187(10) Uani 1 1 d .
C2 C 0.0266(5) 0.7040(3) 0.3658(3) 0.0166(9) Uani 1 1 d .
H2A H 0.0916 0.7479 0.3367 0.020 Uiso 1 1 calc R
C3 C -0.0454(5) 0.7327(3) 0.4451(3) 0.0161(9) Uani 1 1 d .
C4 C -0.1357(5) 0.6660(3) 0.4883(3) 0.0187(10) Uani 1 1 d .
H4A H -0.1850 0.6856 0.5418 0.022 Uiso 1 1 calc R
C5 C -0.1561(5) 0.5709(3) 0.4551(3) 0.0175(10) Uani 1 1 d .
C6 C -0.0891(5) 0.5459(4) 0.3742(3) 0.0216(10) Uani 1 1 d .
H6A H -0.1062 0.4828 0.3487 0.026 Uiso 1 1 calc R
C7 C -0.2416(6) 0.4976(4) 0.5097(3) 0.0265(11) Uani 1 1 d .
H7A H -0.1725 0.4586 0.5466 0.032 Uiso 1 1 calc R
H7B H -0.3038 0.5344 0.5525 0.032 Uiso 1 1 calc R
C8 C -0.3358(5) 0.4278(3) 0.4572(3) 0.0193(10) Uani 1 1 d .
C9 C -0.3566(5) 0.3330(3) 0.4896(3) 0.0190(10) Uani 1 1 d .
H9C H -0.3031 0.3112 0.5411 0.023 Uiso 1 1 calc R
C10 C -0.4549(5) 0.2693(3) 0.4476(3) 0.0166(10) Uani 1 1 d .
C11 C -0.5320(5) 0.3007(3) 0.3716(3) 0.0168(10) Uani 1 1 d .
H11A H -0.6017 0.2589 0.3439 0.020 Uiso 1 1 calc R
C12 C -0.5063(5) 0.3942(3) 0.3363(3) 0.0194(10) Uani 1 1 d .
C13 C -0.4092(5) 0.4568(3) 0.3793(3) 0.0199(10) Uani 1 1 d .
H13A H -0.3928 0.5205 0.3551 0.024 Uiso 1 1 calc R
C14 C 0.0809(5) 0.5752(3) 0.2461(3) 0.0193(10) Uani 1 1 d .
C15 C -0.0261(5) 0.8333(3) 0.4850(3) 0.0149(10) Uani 1 1 d .
C16 C -0.4743(5) 0.1667(3) 0.4867(3) 0.0168(10) Uani 1 1 d .
C17 C -0.5858(5) 0.4320(3) 0.2534(3) 0.0185(10) Uani 1 1 d .
C18 C 0.6803(9) 0.7166(7) 0.1948(8) 0.097(4) Uani 1 1 d D
H18A H 0.7045 0.6771 0.1414 0.146 Uiso 1 1 calc R
H18B H 0.7416 0.6968 0.2462 0.146 Uiso 1 1 calc R
H18C H 0.6967 0.7862 0.1814 0.146 Uiso 1 1 calc R
C19 C 0.4844(9) 0.7578(6) 0.2949(5) 0.068(2) Uani 1 1 d D
H19A H 0.3825 0.7456 0.3093 0.102 Uiso 1 1 calc R
H19B H 0.4980 0.8276 0.2812 0.102 Uiso 1 1 calc R
H19C H 0.5450 0.7396 0.3471 0.102 Uiso 1 1 calc R
N1 N 0.5244(7) 0.7011(4) 0.2186(4) 0.0540(15) Uani 1 1 d D
H1B H 0.4688(16) 0.713(3) 0.1672(9) 0.081 Uiso 1 1 d D
H1A H 0.505(3) 0.6357(10) 0.221(2) 0.081 Uiso 1 1 d D
O1 O 0.0249(4) 0.5077(2) 0.1994(2) 0.0244(7) Uani 1 1 d .
O2 O 0.2027(3) 0.6125(2) 0.2281(2) 0.0222(7) Uani 1 1 d .
O3 O 0.0612(4) 0.8904(2) 0.4487(3) 0.0293(9) Uani 1 1 d .
O4 O -0.1004(4) 0.8552(2) 0.5538(2) 0.0235(8) Uani 1 1 d .
O5 O -0.3822(4) 0.1389(3) 0.5438(3) 0.0303(9) Uani 1 1 d .
O6 O -0.5778(4) 0.1183(3) 0.4594(3) 0.0329(9) Uani 1 1 d .
O7 O -0.7051(4) 0.3943(2) 0.2324(2) 0.0213(7) Uani 1 1 d .
O8 O -0.5287(4) 0.5016(3) 0.2077(2) 0.0254(7) Uani 1 1 d .
O9 O 0.2577(4) 0.5050(3) -0.0856(2) 0.0339(9) Uani 1 1 d D
H9B H 0.336(4) 0.494(5) -0.119(4) 0.051 Uiso 1 1 d D
H9A H 0.175(4) 0.494(5) -0.115(4) 0.051 Uiso 1 1 d D

loop_
_atom_site_aniso_label
_atom_site_aniso_U_11
_atom_site_aniso_U_22
_atom_site_aniso_U_33
_atom_site_aniso_U_23
_atom_site_aniso_U_13
_atom_site_aniso_U_12
Nd1 0.01658(13) 0.00979(12) 0.01236(12) -0.00060(10) -0.00060(8) 0.00388(10)
C1 0.022(2) 0.018(2) 0.017(2) -0.0019(19) 0.0016(19) 0.0012(19)
C2 0.019(2) 0.013(2) 0.018(2) -0.0009(19) 0.0021(19) -0.0017(18)
C3 0.016(2) 0.011(2) 0.021(2) -0.0020(18) 0.0010(19) -0.0002(18)
C4 0.018(2) 0.021(2) 0.017(2) -0.0011(19) 0.0015(19) -0.0041(19)
C5 0.021(2) 0.015(2) 0.017(2) 0.0005(19) -0.0035(19) -0.0049(19)
C6 0.025(3) 0.017(2) 0.023(3) -0.002(2) -0.002(2) -0.001(2)
C7 0.038(3) 0.022(2) 0.019(2) 0.000(2) 0.002(2) -0.015(2)
C8 0.020(2) 0.016(2) 0.022(2) -0.001(2) 0.001(2) -0.0033(19)
C9 0.019(2) 0.020(2) 0.018(2) 0.0044(19) -0.0012(19) -0.0029(19)
C10 0.017(2) 0.014(2) 0.019(2) 0.0012(19) 0.0014(19) -0.0027(18)
C11 0.019(2) 0.015(2) 0.017(2) -0.0002(19) -0.0020(19) -0.0041(18)
C12 0.018(2) 0.016(2) 0.024(3) 0.003(2) 0.000(2) 0.0013(19)
C13 0.023(2) 0.013(2) 0.024(3) 0.004(2) -0.001(2) -0.0052(19)
C14 0.024(3) 0.015(2) 0.019(2) -0.0003(19) 0.001(2) 0.003(2)
C15 0.014(2) 0.013(2) 0.017(3) 0.0000(18) -0.0011(18) -0.0010(17)
C16 0.017(2) 0.013(2) 0.020(3) -0.0005(19) -0.0005(19) -0.0008(18)
C17 0.024(2) 0.013(2) 0.019(2) 0.0019(19) -0.002(2) 0.0027(19)
C18 0.072(6) 0.079(7) 0.141(10) -0.002(7) 0.048(6) -0.015(5)
C19 0.062(5) 0.088(6) 0.053(5) -0.024(4) 0.011(4) 0.016(5)
N1 0.062(4) 0.054(4) 0.046(3) -0.009(3) 0.001(3) -0.020(3)
O1 0.0283(18) 0.0190(17) 0.0261(18) -0.0074(16) 0.0061(15) 0.0002(15)
O2 0.0215(18) 0.0208(18) 0.0243(19) -0.0041(15) 0.0026(14) 0.0012(14)
O3 0.035(2) 0.0175(18) 0.035(2) -0.0077(16) 0.0099(17) -0.0116(16)
O4 0.034(2) 0.0146(17) 0.0222(19) -0.0037(14) 0.0081(16) -0.0020(15)
O5 0.033(2) 0.0227(19) 0.035(2) 0.0118(17) -0.0141(17) -0.0019(16)
O6 0.037(2) 0.027(2) 0.034(2) 0.0059(17) -0.0111(17) -0.0196(17)
O7 0.0243(18) 0.0201(17) 0.0194(18) 0.0038(14) -0.0053(14) 0.0000(14)
O8 0.0297(18) 0.0218(18) 0.0248(18) 0.0079(16) -0.0050(15) 0.0006(16)
O9 0.033(2) 0.049(2) 0.0198(18) -0.0027(19) -0.0015(15) 0.006(2)

loop_
_atom_type_symbol
_atom_type_description
_atom_type_scat_dispersion_real
_atom_type_scat_dispersion_imag
_atom_type_scat_source
C C 0.0033 0.0016 'International Tables Vol C Tables 4.2.6.8 and 6.1.1.4'
H H 0.0000 0.0000 'International Tables Vol C Tables 4.2.6.8 and 6.1.1.4'
N N 0.0061 0.0033 'International Tables Vol C Tables 4.2.6.8 and 6.1.1.4'
O O 0.0106 0.0060 'International Tables Vol C Tables 4.2.6.8 and 6.1.1.4'
Nd Nd -0.1943 3.0179 'International Tables Vol C Tables 4.2.6.8 and 6.1.1.4'

loop_
_geom_angle_atom_site_label_1
_geom_angle_atom_site_label_2
_geom_angle_atom_site_label_3
_geom_angle
_geom_angle_site_symmetry_1
_geom_angle_site_symmetry_3
O6 Nd1 O3 145.91(13) 2_455 2_545
O6 Nd1 O5 95.31(13) 2_455 4_665
O3 Nd1 O5 77.35(13) 2_545 4_665
O6 Nd1 O4 76.91(13) 2_455 4_675
O3 Nd1 O4 92.09(12) 2_545 4_675
O5 Nd1 O4 148.59(12) 4_665 4_675
O6 Nd1 O2 74.98(12) 2_455 .
O3 Nd1 O2 135.26(12) 2_545 .
O5 Nd1 O2 128.50(12) 4_665 .
O4 Nd1 O2 79.42(11) 4_675 .
O6 Nd1 O7 138.54(12) 2_455 1_655
O3 Nd1 O7 74.07(11) 2_545 1_655
O5 Nd1 O7 81.85(12) 4_665 1_655
O4 Nd1 O7 124.01(11) 4_675 1_655
O2 Nd1 O7 74.95(11) . 1_655
O6 Nd1 O1 68.80(13) 2_455 .
O3 Nd1 O1 138.85(11) 2_545 .
O5 Nd1 O1 78.07(12) 4_665 .
O4 Nd1 O1 124.73(11) 4_675 .
O2 Nd1 O1 50.98(10) . .
O7 Nd1 O1 70.16(11) 1_655 .
O6 Nd1 O9 71.62(13) 2_455 .
O3 Nd1 O9 74.37(12) 2_545 .
O5 Nd1 O9 73.90(13) 4_665 .
O4 Nd1 O9 74.78(12) 4_675 .
O2 Nd1 O9 141.44(12) . .
O7 Nd1 O9 143.58(12) 1_655 .
O1 Nd1 O9 128.34(11) . .
O6 Nd1 O8 136.71(12) 2_455 1_655
O3 Nd1 O8 66.62(12) 2_545 1_655
O5 Nd1 O8 125.69(11) 4_665 1_655
O4 Nd1 O8 73.87(11) 4_675 1_655
O2 Nd1 O8 68.83(11) . 1_655
O7 Nd1 O8 50.61(10) 1_655 1_655
O1 Nd1 O8 103.52(11) . 1_655
O9 Nd1 O8 128.09(11) . 1_655
O6 Nd1 C14 70.25(13) 2_455 .
O3 Nd1 C14 143.78(13) 2_545 .
O5 Nd1 C14 103.26(13) 4_665 .
O4 Nd1 C14 102.52(12) 4_675 .
O2 Nd1 C14 25.50(12) . .
O7 Nd1 C14 70.26(12) 1_655 .
O1 Nd1 C14 25.49(12) . .
O9 Nd1 C14 141.31(13) . .
O8 Nd1 C14 85.69(12) 1_655 .
O6 Nd1 C17 144.77(13) 2_455 1_655
O3 Nd1 C17 68.29(13) 2_545 1_655
O5 Nd1 C17 103.88(13) 4_665 1_655
O4 Nd1 C17 99.26(12) 4_675 1_655
O2 Nd1 C17 69.93(12) . 1_655
O7 Nd1 C17 24.99(11) 1_655 1_655
O1 Nd1 C17 86.42(12) . 1_655
O9 Nd1 C17 141.98(12) . 1_655
O8 Nd1 C17 25.62(12) 1_655 1_655
C14 Nd1 C17 76.67(13) . 1_655
C6 C1 C2 119.6(4) . .
C6 C1 C14 118.7(4) . .
C2 C1 C14 121.6(4) . .
C1 C2 C3 119.8(4) . .
C1 C2 H2A 120.1 . .
C3 C2 H2A 120.1 . .
C4 C3 C2 119.1(4) . .
C4 C3 C15 119.3(4) . .
C2 C3 C15 121.6(4) . .
C3 C4 C5 121.8(4) . .
C3 C4 H4A 119.1 . .
C5 C4 H4A 119.1 . .
C6 C5 C4 117.9(4) . .
C6 C5 C7 122.1(4) . .
C4 C5 C7 119.9(4) . .
C5 C6 C1 121.7(4) . .
C5 C6 H6A 119.1 . .
C1 C6 H6A 119.1 . .
C8 C7 C5 116.8(4) . .
C8 C7 H7A 108.1 . .
C5 C7 H7A 108.1 . .
C8 C7 H7B 108.1 . .
C5 C7 H7B 108.1 . .
H7A C7 H7B 107.3 . .
C13 C8 C9 118.7(4) . .
C13 C8 C7 121.6(4) . .
C9 C8 C7 119.6(4) . .
C8 C9 C10 121.1(4) . .
C8 C9 H9C 119.4 . .
C10 C9 H9C 119.4 . .
C11 C10 C9 119.5(4) . .
C11 C10 C16 121.8(4) . .
C9 C10 C16 118.7(4) . .
C10 C11 C12 119.6(4) . .
C10 C11 H11A 120.2 . .
C12 C11 H11A 120.2 . .
C13 C12 C11 120.1(4) . .
C13 C12 C17 118.0(4) . .
C11 C12 C17 121.9(4) . .
C8 C13 C12 120.9(4) . .
C8 C13 H13A 119.5 . .
C12 C13 H13A 119.5 . .
O1 C14 O2 122.9(4) . .
O1 C14 C1 118.7(4) . .
O2 C14 C1 118.4(4) . .
O1 C14 Nd1 63.4(2) . .
O2 C14 Nd1 59.6(2) . .
C1 C14 Nd1 175.8(3) . .
O3 C15 O4 123.6(4) . .
O3 C15 C3 118.6(4) . .
O4 C15 C3 117.7(4) . .
O6 C16 O5 125.7(4) . .
O6 C16 C10 117.5(4) . .
O5 C16 C10 116.8(4) . .
O7 C17 O8 122.6(4) . .
O7 C17 C12 118.9(4) . .
O8 C17 C12 118.5(4) . .
O7 C17 Nd1 59.4(2) . 1_455
O8 C17 Nd1 63.2(2) . 1_455
C12 C17 Nd1 178.2(3) . 1_455
N1 C18 H18A 109.5 . .
N1 C18 H18B 109.5 . .
H18A C18 H18B 109.5 . .
N1 C18 H18C 109.5 . .
H18A C18 H18C 109.5 . .
H18B C18 H18C 109.5 . .
N1 C19 H19A 109.5 . .
N1 C19 H19B 109.5 . .
H19A C19 H19B 109.5 . .
N1 C19 H19C 109.5 . .
H19A C19 H19C 109.5 . .
H19B C19 H19C 109.5 . .
C19 N1 C18 111.3(7) . .
C19 N1 H1B 114.1(14) . .
C18 N1 H1B 108.3(13) . .
C19 N1 H1A 116.5(14) . .
C18 N1 H1A 110.0(13) . .
H1B N1 H1A 96(4) . .
C14 O1 Nd1 91.1(3) . .
C14 O2 Nd1 94.9(3) . .
C15 O3 Nd1 169.2(3) . 2
C15 O4 Nd1 133.2(3) . 4_576
C16 O5 Nd1 142.4(3) . 4_566
C16 O6 Nd1 170.5(4) . 2_445
C17 O7 Nd1 95.6(3) . 1_455
C17 O8 Nd1 91.2(3) . 1_455
Nd1 O9 H9B 125(4) . .
Nd1 O9 H9A 118(4) . .
H9B O9 H9A 114(6) . .

loop_
_geom_bond_atom_site_label_1
_geom_bond_atom_site_label_2
_geom_bond_distance
_geom_bond_site_symmetry_2
Nd1 O6 2.372(3) 2_455
Nd1 O3 2.393(3) 2_545
Nd1 O5 2.394(3) 4_665
Nd1 O4 2.447(3) 4_675
Nd1 O2 2.529(3) .
Nd1 O7 2.554(3) 1_655
Nd1 O1 2.613(3) .
Nd1 O9 2.630(4) .
Nd1 O8 2.636(3) 1_655
Nd1 C14 2.922(5) .
Nd1 C17 2.953(5) 1_655
C1 C6 1.387(7) .
C1 C2 1.399(6) .
C1 C14 1.506(6) .
C2 C3 1.401(6) .
C2 H2A 0.9500 .
C3 C4 1.389(6) .
C3 C15 1.501(6) .
C4 C5 1.396(6) .
C4 H4A 0.9500 .
C5 C6 1.386(7) .
C5 C7 1.507(6) .
C6 H6A 0.9500 .
C7 C8 1.500(6) .
C7 H7A 0.9900 .
C7 H7B 0.9900 .
C8 C13 1.386(7) .
C8 C9 1.390(6) .
C9 C10 1.397(6) .
C9 H9C 0.9500 .
C10 C11 1.390(6) .
C10 C16 1.523(6) .
C11 C12 1.397(6) .
C11 H11A 0.9500 .
C12 C13 1.388(7) .
C12 C17 1.510(7) .
C13 H13A 0.9500 .
C14 O1 1.258(6) .
C14 O2 1.263(6) .
C15 O3 1.243(5) .
C15 O4 1.260(5) .
C16 O6 1.227(6) .
C16 O5 1.250(6) .
C17 O7 1.254(6) .
C17 O8 1.277(6) .
C17 Nd1 2.953(5) 1_455
C18 N1 1.497(10) .
C18 H18A 0.9800 .
C18 H18B 0.9800 .
C18 H18C 0.9800 .
C19 N1 1.412(9) .
C19 H19A 0.9800 .
C19 H19B 0.9800 .
C19 H19C 0.9800 .
N1 H1B 0.927(10) .
N1 H1A 0.911(10) .
O3 Nd1 2.393(3) 2
O4 Nd1 2.447(3) 4_576
O5 Nd1 2.394(3) 4_566
O6 Nd1 2.372(3) 2_445
O7 Nd1 2.554(3) 1_455
O8 Nd1 2.636(3) 1_455
O9 H9B 0.885(10) .
O9 H9A 0.888(10) .
